data_4132024
loop_
_publ_author_name
'Zaragoza, Jan Paulo T.'
'Siegler, Maxime A.'
'Goldberg, David P.'

_publ_section_title
;
 A Reactive Manganese(IV)-Hydroxide Complex: A Missing Intermediate in
 Hydrogen Atom Transfer by High-Valent Metal-Oxo Porphyrinoid Compounds.
;
_journal_issue 12
_journal_name_full 'Journal of the American Chemical Society'
_journal_page_first 4380
_journal_page_last 4390
_journal_paper_doi 10.1021/jacs.8b00350
_journal_volume 140
_journal_year 2018
_chemical_formula_moiety 'C91 H59 Cl Mn N4'
_chemical_formula_sum 'C91 H59 Cl Mn N4'
_chemical_formula_weight 1298.81
_space_group_crystal_system triclinic
_space_group_IT_number 2
_space_group_name_Hall '-P 1'
_space_group_name_H-M_alt 'P -1'
_atom_sites_solution_hydrogens geom
_atom_sites_solution_primary direct
_atom_sites_solution_secondary difmap
_audit_creation_method SHELXL-2014/7
_cell_angle_alpha 95.599(2)
_cell_angle_beta 105.387(3)
_cell_angle_gamma 109.867(3)
_cell_formula_units_Z 2
_cell_length_a 14.4058(5)
_cell_length_b 15.7896(5)
_cell_length_c 21.3052(6)
_cell_measurement_reflns_used 14440
_cell_measurement_temperature 110(2)
_cell_measurement_theta_max 71.97
_cell_measurement_theta_min 3.32
_cell_volume 4299.1(3)
_computing_cell_refinement
;
CrysAlisPro, Agilent Technologies,
Version 1.171.36.32 (release 02-08-2013 CrysAlis171 .NET)
(compiled Aug  2 2013,16:46:58)
;
_computing_data_collection
;
CrysAlisPro, Agilent Technologies,
Version 1.171.36.32 (release 02-08-2013 CrysAlis171 .NET)
(compiled Aug  2 2013,16:46:58)
;
_computing_data_reduction
;
CrysAlisPro, Agilent Technologies,
Version 1.171.36.32 (release 02-08-2013 CrysAlis171 .NET)
(compiled Aug  2 2013,16:46:58)
;
_computing_molecular_graphics 'SHELXTL v6.10 (Sheldrick, 2008)'
_computing_publication_material 'SHELXTL v6.10 (Sheldrick, 2008)'
_computing_structure_refinement 'SHELXL-2014/7 (Sheldrick, 2015)'
_computing_structure_solution 'SHELXS-2014/7 (Sheldrick, 2015)'
_diffrn_ambient_temperature 110(2)
_diffrn_measured_fraction_theta_full 0.997
_diffrn_measured_fraction_theta_max 0.996
_diffrn_measurement_device_type 'SuperNova, Dual, Cu at zero, Atlas'
_diffrn_measurement_method '\w scans'
_diffrn_radiation_monochromator mirror
_diffrn_radiation_source 'SuperNova (Cu) X-ray Source'
_diffrn_radiation_type CuK\a
_diffrn_radiation_wavelength 1.54178
_diffrn_reflns_av_R_equivalents 0.0379
_diffrn_reflns_av_unetI/netI 0.0395
_diffrn_reflns_Laue_measured_fraction_full 0.997
_diffrn_reflns_Laue_measured_fraction_max 0.996
_diffrn_reflns_limit_h_max 17
_diffrn_reflns_limit_h_min -17
_diffrn_reflns_limit_k_max 19
_diffrn_reflns_limit_k_min -19
_diffrn_reflns_limit_l_max 21
_diffrn_reflns_limit_l_min -26
_diffrn_reflns_number 55357
_diffrn_reflns_point_group_measured_fraction_full 0.997
_diffrn_reflns_point_group_measured_fraction_max 0.996
_diffrn_reflns_theta_full 67.679
_diffrn_reflns_theta_max 71.896
_diffrn_reflns_theta_min 2.198
_exptl_absorpt_coefficient_mu 1.849
_exptl_absorpt_correction_T_max 0.661
_exptl_absorpt_correction_T_min 0.598
_exptl_absorpt_correction_type analytical
_exptl_absorpt_process_details
;
CrysAlisPro, Agilent Technologies,
Version 1.171.36.32 (release 02-08-2013 CrysAlis171 .NET)
(compiled Aug  2 2013,16:46:58)
Analytical numeric absorption correction using a multifaceted crystal
			model based on expressions derived by R.C. Clark & J.S. Reid.
(Clark, R. C. & Reid, J. S. (1995). Acta Cryst. A51, 887-897)
;
_exptl_crystal_colour black
_exptl_crystal_density_diffrn 1.003
_exptl_crystal_description block
_exptl_crystal_F_000 1350
_exptl_crystal_size_max 0.37
_exptl_crystal_size_mid 0.35
_exptl_crystal_size_min 0.32
_refine_diff_density_max 0.419
_refine_diff_density_min -0.294
_refine_diff_density_rms 0.036
_refine_ls_extinction_method none
_refine_ls_goodness_of_fit_ref 1.045
_refine_ls_hydrogen_treatment constr
_refine_ls_matrix_type full
_refine_ls_number_parameters 1098
_refine_ls_number_reflns 16811
_refine_ls_number_restraints 876
_refine_ls_restrained_S_all 1.044
_refine_ls_R_factor_all 0.0609
_refine_ls_R_factor_gt 0.0475
_refine_ls_shift/su_max 0.002
_refine_ls_shift/su_mean 0.000
_refine_ls_structure_factor_coef Fsqd
_refine_ls_weighting_details 'w=1/[\s^2^(Fo^2^)+(0.0645P)^2^+0.7390P] where P=(Fo^2^+2Fc^2^)/3'
_refine_ls_weighting_scheme calc
_refine_ls_wR_factor_gt 0.1236
_refine_ls_wR_factor_ref 0.1321
_reflns_Friedel_coverage 0.000
_reflns_number_gt 13311
_reflns_number_total 16811
_reflns_threshold_expression 'I > 2\s(I)'
_cod_data_source_file ja8b00350_si_003.cif
_cod_data_source_block 2
_cod_database_code 4132024
_shelx_shelxl_version_number 2014/7
_shelx_space_group_comment
;
The symmetry employed for this shelxl refinement is uniquely defined
by the following loop, which should always be used as a source of
symmetry information in preference to the above space-group names.
They are only intended as comments.
;

loop_
_space_group_symop_operation_xyz
'x, y, z'
'-x, -y, -z'

loop_
_atom_site_label
_atom_site_type_symbol
_atom_site_fract_x
_atom_site_fract_y
_atom_site_fract_z
_atom_site_U_iso_or_equiv
_atom_site_adp_type
_atom_site_occupancy
_atom_site_site_symmetry_order
_atom_site_calc_flag
_atom_site_refinement_flags_posn
_atom_site_refinement_flags_adp
_atom_site_refinement_flags_occupancy
_atom_site_disorder_assembly
_atom_site_disorder_group
Mn1 Mn 0.20068(9) 0.63318(7) 0.79239(6) 0.03387(17) Uani 0.7768(16) 1 d D U P A 1
Cl1 Cl 0.28217(5) 0.55286(4) 0.74947(3) 0.04695(18) Uani 0.7768(16) 1 d D . P A 1
Mn1' Mn 0.1874(4) 0.6557(3) 0.8011(2) 0.0501(9) Uani 0.2232(16) 1 d D U P A 2
Cl1' Cl 0.1035(2) 0.73885(18) 0.83249(14) 0.0669(8) Uani 0.2232(16) 1 d D . P A 2
C1 C 0.21796(16) 0.75908(13) 0.70765(9) 0.0456(4) Uani 1 1 d . . . . .
C2 C 0.17472(16) 0.77179(13) 0.64277(9) 0.0460(4) Uani 1 1 d . . . . .
H2 H 0.2040 0.8222 0.6237 0.055 Uiso 1 1 calc R U . . .
C3 C 0.08254(15) 0.69738(13) 0.61283(8) 0.0435(4) Uani 1 1 d . . . . .
H3 H 0.0366 0.6872 0.5691 0.052 Uiso 1 1 calc R U . . .
C4 C 0.06799(15) 0.63830(12) 0.65873(8) 0.0425(4) Uani 1 1 d . . . . .
C5 C -0.00812(15) 0.55344(12) 0.65455(8) 0.0415(4) Uani 1 1 d . . . . .
C6 C -0.00722(14) 0.50514(12) 0.70712(8) 0.0405(4) Uani 1 1 d . . . . .
C7 C -0.08037(15) 0.41662(13) 0.70596(9) 0.0448(4) Uani 1 1 d . . . . .
H7 H -0.1399 0.3794 0.6693 0.054 Uiso 1 1 calc R U . . .
C8 C -0.05037(15) 0.39489(12) 0.76590(9) 0.0439(4) Uani 1 1 d . . . . .
H8 H -0.0840 0.3394 0.7786 0.053 Uiso 1 1 calc R U . . .
C9 C 0.04166(15) 0.47102(11) 0.80681(8) 0.0408(4) Uani 1 1 d . . . . .
C10 C 0.09786(15) 0.48056(11) 0.87369(9) 0.0406(4) Uani 1 1 d D . . . .
C11 C 0.18826(14) 0.55799(11) 0.91147(8) 0.0399(4) Uani 1 1 d . . . . .
C12 C 0.24460(15) 0.57381(12) 0.98050(9) 0.0437(4) Uani 1 1 d . . . . .
H12 H 0.2260 0.5359 1.0107 0.052 Uiso 1 1 calc R U . . .
C13 C 0.32999(15) 0.65338(12) 0.99509(8) 0.0436(4) Uani 1 1 d . . . . .
H13 H 0.3821 0.6803 1.0373 0.052 Uiso 1 1 calc R U . . .
C14 C 0.32756(14) 0.68927(11) 0.93607(8) 0.0392(4) Uani 1 1 d . . . . .
C15 C 0.40323(14) 0.76910(11) 0.92841(8) 0.0390(4) Uani 1 1 d . . . . .
C16 C 0.39262(14) 0.80153(11) 0.86944(9) 0.0412(4) Uani 1 1 d . . . . .
C17 C 0.45506(15) 0.88037(12) 0.85152(9) 0.0438(4) Uani 1 1 d . . . . .
H17 H 0.5209 0.9243 0.8790 0.053 Uiso 1 1 calc R U . . .
C18 C 0.40371(16) 0.88208(12) 0.78751(9) 0.0467(5) Uani 1 1 d . . . . .
H18 H 0.4274 0.9271 0.7628 0.056 Uiso 1 1 calc R U . . .
C19 C 0.30822(16) 0.80359(12) 0.76531(9) 0.0447(4) Uani 1 1 d . . . . .
C20 C -0.10049(14) 0.50938(13) 0.59249(8) 0.0419(4) Uani 1 1 d . . . . .
C21 C -0.17589(16) 0.54776(14) 0.57845(9) 0.0458(4) Uani 1 1 d . . . . .
C22 C -0.26723(16) 0.50278(14) 0.52411(9) 0.0484(5) Uani 1 1 d . . . . .
H22 H -0.3184 0.5290 0.5144 0.058 Uiso 1 1 calc R U . . .
C23 C -0.28391(15) 0.42015(14) 0.48421(9) 0.0461(4) Uani 1 1 d . . . . .
C24 C -0.20729(15) 0.38443(13) 0.49753(9) 0.0446(4) Uani 1 1 d . . . . .
H24 H -0.2174 0.3293 0.4695 0.054 Uiso 1 1 calc R U . . .
C25 C -0.11488(15) 0.42726(13) 0.55132(8) 0.0421(4) Uani 1 1 d . . . . .
C26 C -0.16519(16) 0.63399(15) 0.62118(10) 0.0512(5) Uani 1 1 d . . . . .
C27 C -0.15950(17) 0.63724(17) 0.68779(11) 0.0578(5) Uani 1 1 d . . . . .
H27 H -0.1632 0.5843 0.7063 0.069 Uiso 1 1 calc R U . . .
C28 C -0.14839(18) 0.7178(2) 0.72705(13) 0.0686(7) Uani 1 1 d . . . . .
H28 H -0.1445 0.7197 0.7724 0.082 Uiso 1 1 calc R U . . .
C29 C -0.14298(19) 0.79463(19) 0.70099(15) 0.0747(8) Uani 1 1 d . . . . .
H29 H -0.1349 0.8496 0.7283 0.090 Uiso 1 1 calc R U . . .
C30 C -0.1494(2) 0.79185(18) 0.63440(15) 0.0707(7) Uani 1 1 d . . . . .
H30 H -0.1461 0.8449 0.6161 0.085 Uiso 1 1 calc R U . . .
C31 C -0.16072(18) 0.71134(16) 0.59489(12) 0.0598(6) Uani 1 1 d . . . . .
H31 H -0.1654 0.7094 0.5494 0.072 Uiso 1 1 calc R U . . .
C32 C -0.38439(16) 0.36917(15) 0.42957(9) 0.0502(5) Uani 1 1 d . . . . .
C33 C -0.38531(17) 0.33019(16) 0.36801(10) 0.0541(5) Uani 1 1 d . . . . .
H33 H -0.3216 0.3372 0.3600 0.065 Uiso 1 1 calc R U . . .
C34 C -0.47990(19) 0.28071(18) 0.31779(11) 0.0632(6) Uani 1 1 d . . . . .
H34 H -0.4803 0.2543 0.2756 0.076 Uiso 1 1 calc R U . . .
C35 C -0.57224(19) 0.27012(19) 0.32917(12) 0.0705(7) Uani 1 1 d . . . . .
H35 H -0.6364 0.2357 0.2951 0.085 Uiso 1 1 calc R U . . .
C36 C -0.57201(19) 0.3093(2) 0.38993(13) 0.0743(8) Uani 1 1 d . . . . .
H36 H -0.6361 0.3023 0.3975 0.089 Uiso 1 1 calc R U . . .
C37 C -0.47773(18) 0.35943(19) 0.44053(11) 0.0643(6) Uani 1 1 d . . . . .
H37 H -0.4777 0.3867 0.4823 0.077 Uiso 1 1 calc R U . . .
C38 C -0.03844(16) 0.38248(13) 0.56387(8) 0.0446(4) Uani 1 1 d . . . . .
C39 C -0.07204(19) 0.28801(14) 0.56261(10) 0.0553(5) Uani 1 1 d . . . . .
H39 H -0.1440 0.2529 0.5535 0.066 Uiso 1 1 calc R U . . .
C40 C -0.0020(2) 0.24505(17) 0.57435(13) 0.0697(7) Uani 1 1 d . . . . .
H40 H -0.0262 0.1807 0.5731 0.084 Uiso 1 1 calc R U . . .
C41 C 0.1030(2) 0.2950(2) 0.58792(14) 0.0724(7) Uani 1 1 d . . . . .
H41 H 0.1511 0.2655 0.5969 0.087 Uiso 1 1 calc R U . . .
C42 C 0.13777(19) 0.38843(17) 0.58830(11) 0.0602(6) Uani 1 1 d . . . . .
H42 H 0.2098 0.4229 0.5968 0.072 Uiso 1 1 calc R U . . .
C43 C 0.06750(16) 0.43154(14) 0.57624(9) 0.0489(5) Uani 1 1 d . . . . .
H43 H 0.0919 0.4956 0.5764 0.059 Uiso 1 1 calc R U . . .
C44 C 0.0606(3) 0.4037(2) 0.90834(18) 0.0398(8) Uani 0.787(3) 1 d D U P B 1
C45 C 0.1290(3) 0.3622(3) 0.93490(17) 0.0468(9) Uani 0.787(3) 1 d D U P B 1
C46 C 0.1035(2) 0.29852(18) 0.97463(13) 0.0480(7) Uani 0.787(3) 1 d D U P B 1
H46 H 0.1505 0.2700 0.9918 0.058 Uiso 0.787(3) 1 calc R U P B 1
C47 C 0.0120(2) 0.27598(17) 0.98953(13) 0.0466(7) Uani 0.787(3) 1 d D U P B 1
C48 C -0.0583(2) 0.3155(2) 0.96181(15) 0.0440(8) Uani 0.787(3) 1 d D U P B 1
H48 H -0.1229 0.2985 0.9704 0.053 Uiso 0.787(3) 1 calc R U P B 1
C49 C -0.0356(3) 0.3798(2) 0.9214(2) 0.0411(9) Uani 0.787(3) 1 d D U P B 1
C50 C 0.2259(4) 0.3764(5) 0.9171(2) 0.0515(10) Uani 0.787(3) 1 d D U P B 1
C51 C 0.2270(4) 0.3751(5) 0.8514(3) 0.0593(11) Uani 0.787(3) 1 d D U P B 1
H51 H 0.1647 0.3677 0.8178 0.071 Uiso 0.787(3) 1 calc R U P B 1
C52 C 0.3159(3) 0.3843(4) 0.8331(3) 0.0711(12) Uani 0.787(3) 1 d D U P B 1
H52 H 0.3136 0.3833 0.7880 0.085 Uiso 0.787(3) 1 calc R U P B 1
C53 C 0.4082(4) 0.3949(5) 0.8820(3) 0.0800(15) Uani 0.787(3) 1 d D U P B 1
H53 H 0.4696 0.4019 0.8708 0.096 Uiso 0.787(3) 1 calc R U P B 1
C54 C 0.4083(5) 0.3950(5) 0.9458(3) 0.0799(18) Uani 0.787(3) 1 d D U P B 1
H54 H 0.4707 0.4021 0.9791 0.096 Uiso 0.787(3) 1 calc R U P B 1
C55 C 0.3207(5) 0.3851(5) 0.9636(3) 0.0688(16) Uani 0.787(3) 1 d D U P B 1
H55 H 0.3241 0.3840 1.0087 0.083 Uiso 0.787(3) 1 calc R U P B 1
C56 C -0.0074(2) 0.21476(19) 1.03823(14) 0.0566(8) Uani 0.787(3) 1 d D U P B 1
C57 C 0.0254(2) 0.1392(2) 1.03739(18) 0.0653(8) Uani 0.787(3) 1 d D U P B 1
H57 H 0.0579 0.1279 1.0059 0.078 Uiso 0.787(3) 1 calc R U P B 1
C58 C 0.0100(3) 0.0824(3) 1.08205(19) 0.0720(10) Uani 0.787(3) 1 d D U P B 1
H58 H 0.0299 0.0308 1.0810 0.086 Uiso 0.787(3) 1 calc R U P B 1
C59 C -0.0351(3) 0.1024(2) 1.12854(19) 0.0814(12) Uani 0.787(3) 1 d D U P B 1
H59 H -0.0424 0.0654 1.1609 0.098 Uiso 0.787(3) 1 calc R U P B 1
C60 C -0.0702(3) 0.1744(2) 1.12998(15) 0.0782(11) Uani 0.787(3) 1 d D U P B 1
H60 H -0.1026 0.1851 1.1617 0.094 Uiso 0.787(3) 1 calc R U P B 1
C61 C -0.0564(3) 0.2312(2) 1.08319(13) 0.0652(9) Uani 0.787(3) 1 d D U P B 1
H61 H -0.0805 0.2802 1.0826 0.078 Uiso 0.787(3) 1 calc R U P B 1
C62 C -0.1169(3) 0.4167(3) 0.8940(2) 0.0426(8) Uani 0.787(3) 1 d D U P B 1
C63 C -0.2200(3) 0.3542(3) 0.8633(3) 0.0450(10) Uani 0.787(3) 1 d D U P B 1
H63 H -0.2358 0.2901 0.8602 0.054 Uiso 0.787(3) 1 calc R U P B 1
C64 C -0.2991(3) 0.3845(3) 0.8376(2) 0.0540(10) Uani 0.787(3) 1 d D U P B 1
H64 H -0.3684 0.3414 0.8164 0.065 Uiso 0.787(3) 1 calc R U P B 1
C65 C -0.2771(3) 0.4774(3) 0.8428(2) 0.0544(9) Uani 0.787(3) 1 d D U P B 1
H65 H -0.3313 0.4983 0.8255 0.065 Uiso 0.787(3) 1 calc R U P B 1
C66 C -0.1765(3) 0.5399(3) 0.8731(2) 0.0529(10) Uani 0.787(3) 1 d D U P B 1
H66 H -0.1617 0.6039 0.8767 0.063 Uiso 0.787(3) 1 calc R U P B 1
C67 C -0.0968(3) 0.5101(3) 0.8984(2) 0.0462(10) Uani 0.787(3) 1 d D U P B 1
H67 H -0.0277 0.5539 0.9190 0.055 Uiso 0.787(3) 1 calc R U P B 1
C44' C 0.0792(12) 0.3986(8) 0.9055(7) 0.053(3) Uani 0.213(3) 1 d D U P B -2
C45' C 0.1439(10) 0.3528(8) 0.9225(6) 0.037(2) Uani 0.213(3) 1 d D U P B -2
C46' C 0.1273(9) 0.2813(7) 0.9545(5) 0.052(2) Uani 0.213(3) 1 d D U P B -2
H46' H 0.1763 0.2526 0.9645 0.062 Uiso 0.213(3) 1 calc R U P B -2
C47' C 0.0399(9) 0.2520(6) 0.9715(5) 0.051(2) Uani 0.213(3) 1 d D U P B -2
C48' C -0.0328(9) 0.2942(7) 0.9560(6) 0.045(2) Uani 0.213(3) 1 d D U P B -2
H48' H -0.0946 0.2730 0.9680 0.054 Uiso 0.213(3) 1 calc R U P B -2
C49' C -0.0135(11) 0.3682(9) 0.9226(8) 0.043(3) Uani 0.213(3) 1 d D U P B -2
C50' C 0.2416(13) 0.3741(19) 0.9057(9) 0.053(3) Uani 0.213(3) 1 d D U P B -2
C51' C 0.2480(16) 0.376(2) 0.8415(9) 0.063(3) Uani 0.213(3) 1 d D U P B -2
H51' H 0.1913 0.3671 0.8031 0.075 Uiso 0.213(3) 1 calc R U P B -2
C52' C 0.3496(15) 0.3922(17) 0.8422(10) 0.073(3) Uani 0.213(3) 1 d D U P B -2
H52' H 0.3665 0.3947 0.8020 0.088 Uiso 0.213(3) 1 calc R U P B -2
C53' C 0.4263(15) 0.4050(19) 0.9020(9) 0.062(3) Uani 0.213(3) 1 d D U P B -2
H53' H 0.4934 0.4126 0.8993 0.074 Uiso 0.213(3) 1 calc R U P B -2
C54' C 0.4168(16) 0.408(2) 0.9624(10) 0.061(3) Uani 0.213(3) 1 d D U P B -2
H54' H 0.4740 0.4154 1.0001 0.073 Uiso 0.213(3) 1 calc R U P B -2
C55' C 0.3214(16) 0.400(2) 0.9689(10) 0.058(3) Uani 0.213(3) 1 d D U P B -2
H55' H 0.3100 0.4096 1.0104 0.069 Uiso 0.213(3) 1 calc R U P B -2
C56' C 0.0252(8) 0.1777(7) 1.0105(5) 0.060(2) Uani 0.213(3) 1 d D U P B -2
C57' C 0.0058(9) 0.1830(8) 1.0680(6) 0.0653(8) Uani 0.213(3) 1 d D U P B -2
H57' H -0.0063 0.2365 1.0813 0.078 Uiso 0.213(3) 1 calc R U P B -2
C58' C 0.0005(12) 0.1250(9) 1.1107(7) 0.0720(10) Uani 0.213(3) 1 d D U P B -2
H58' H -0.0099 0.1390 1.1520 0.086 Uiso 0.213(3) 1 calc R U P B -2
C59' C 0.0111(11) 0.0442(9) 1.0904(7) 0.070(3) Uani 0.213(3) 1 d D U P B -2
H59' H -0.0039 -0.0044 1.1138 0.084 Uiso 0.213(3) 1 calc R U P B -2
C60' C 0.0448(9) 0.0340(7) 1.0340(5) 0.062(2) Uani 0.213(3) 1 d D U P B -2
H60' H 0.0622 -0.0173 1.0234 0.074 Uiso 0.213(3) 1 calc R U P B -2
C61' C 0.0523(8) 0.1012(6) 0.9936(5) 0.055(2) Uani 0.213(3) 1 d D U P B -2
H61' H 0.0749 0.0953 0.9560 0.066 Uiso 0.213(3) 1 calc R U P B -2
C62' C -0.0944(12) 0.4067(10) 0.9018(10) 0.043(3) Uani 0.213(3) 1 d D U P B -2
C63' C -0.1979(14) 0.3461(14) 0.8692(15) 0.051(3) Uani 0.213(3) 1 d D U P B -2
H63' H -0.2138 0.2817 0.8600 0.062 Uiso 0.213(3) 1 calc R U P B -2
C64' C -0.2771(15) 0.3783(12) 0.8503(10) 0.052(3) Uani 0.213(3) 1 d D U P B -2
H64' H -0.3476 0.3366 0.8318 0.063 Uiso 0.213(3) 1 calc R U P B -2
C65' C -0.2519(12) 0.4732(11) 0.8588(8) 0.056(3) Uani 0.213(3) 1 d D U P B -2
H65' H -0.3051 0.4962 0.8440 0.067 Uiso 0.213(3) 1 calc R U P B -2
C66' C -0.1489(12) 0.5344(11) 0.8888(7) 0.046(3) Uani 0.213(3) 1 d D U P B -2
H66' H -0.1320 0.5989 0.8953 0.055 Uiso 0.213(3) 1 calc R U P B -2
C67' C -0.0724(14) 0.5007(11) 0.9090(10) 0.047(3) Uani 0.213(3) 1 d D U P B -2
H67' H -0.0022 0.5427 0.9285 0.056 Uiso 0.213(3) 1 calc R U P B -2
C68 C 0.50044(14) 0.81677(11) 0.98706(8) 0.0399(4) Uani 1 1 d . . . . .
C69 C 0.49723(15) 0.86673(11) 1.04446(9) 0.0420(4) Uani 1 1 d . . . . .
C70 C 0.58653(15) 0.90227(12) 1.10108(9) 0.0452(4) Uani 1 1 d . . . . .
H70 H 0.5848 0.9367 1.1396 0.054 Uiso 1 1 calc R U . . .
C71 C 0.67633(16) 0.88858(12) 1.10233(9) 0.0474(5) Uani 1 1 d . . . . .
C72 C 0.67974(16) 0.84213(12) 1.04474(10) 0.0470(5) Uani 1 1 d . . . . .
H72 H 0.7423 0.8344 1.0446 0.056 Uiso 1 1 calc R U . . .
C73 C 0.59297(15) 0.80614(12) 0.98645(9) 0.0438(4) Uani 1 1 d . . . . .
C74 C 0.40525(15) 0.88545(12) 1.04996(9) 0.0448(4) Uani 1 1 d . . . . .
C75 C 0.35191(15) 0.92208(12) 1.00251(10) 0.0481(5) Uani 1 1 d . . . . .
H75 H 0.3699 0.9298 0.9631 0.058 Uiso 1 1 calc R U . . .
C76 C 0.27288(17) 0.94716(14) 1.01266(12) 0.0575(6) Uani 1 1 d . . . . .
H76 H 0.2369 0.9718 0.9800 0.069 Uiso 1 1 calc R U . . .
C77 C 0.24590(18) 0.93669(15) 1.06978(13) 0.0607(6) Uani 1 1 d . . . . .
H77 H 0.1921 0.9545 1.0766 0.073 Uiso 1 1 calc R U . . .
C78 C 0.29764(18) 0.90013(14) 1.11685(12) 0.0582(6) Uani 1 1 d . . . . .
H78 H 0.2793 0.8926 1.1562 0.070 Uiso 1 1 calc R U . . .
C79 C 0.37602(17) 0.87445(13) 1.10695(10) 0.0508(5) Uani 1 1 d . . . . .
H79 H 0.4107 0.8488 1.1395 0.061 Uiso 1 1 calc R U . . .
C80 C 0.76599(16) 0.92107(14) 1.16564(10) 0.0521(5) Uani 1 1 d . . . . .
C81 C 0.79181(19) 1.00352(17) 1.20827(12) 0.0667(7) Uani 1 1 d . . . . .
H81 H 0.7539 1.0415 1.1963 0.080 Uiso 1 1 calc R U . . .
C82 C 0.8726(2) 1.0315(2) 1.26854(13) 0.0805(9) Uani 1 1 d . . . . .
H82 H 0.8895 1.0883 1.2973 0.097 Uiso 1 1 calc R U . . .
C83 C 0.9270(2) 0.9775(2) 1.28604(14) 0.0926(11) Uani 1 1 d . . . . .
H83 H 0.9825 0.9967 1.3269 0.111 Uiso 1 1 calc R U . . .
C84 C 0.9019(3) 0.8948(2) 1.24462(16) 0.0990(12) Uani 1 1 d . . . . .
H84 H 0.9394 0.8566 1.2572 0.119 Uiso 1 1 calc R U . . .
C85 C 0.8214(2) 0.86725(16) 1.18415(13) 0.0743(8) Uani 1 1 d . . . . .
H85 H 0.8049 0.8105 1.1555 0.089 Uiso 1 1 calc R U . . .
C86 C 0.60540(15) 0.75794(13) 0.92745(9) 0.0449(4) Uani 1 1 d . . . . .
C87 C 0.69232(16) 0.80055(14) 0.90817(10) 0.0512(5) Uani 1 1 d . . . . .
H87 H 0.7401 0.8606 0.9316 0.061 Uiso 1 1 calc R U . . .
C88 C 0.71055(18) 0.75728(16) 0.85563(12) 0.0575(5) Uani 1 1 d . . . . .
H88 H 0.7705 0.7874 0.8435 0.069 Uiso 1 1 calc R U . . .
C89 C 0.64125(18) 0.67000(16) 0.82075(12) 0.0582(5) Uani 1 1 d . . . . .
H89 H 0.6533 0.6402 0.7846 0.070 Uiso 1 1 calc R U . . .
C90 C 0.55441(17) 0.62664(14) 0.83894(11) 0.0558(5) Uani 1 1 d . . . . .
H90 H 0.5067 0.5668 0.8151 0.067 Uiso 1 1 calc R U . . .
C91 C 0.53636(16) 0.66967(13) 0.89159(10) 0.0492(5) Uani 1 1 d . . . . .
H91 H 0.4764 0.6390 0.9036 0.059 Uiso 1 1 calc R U . . .
N1 N 0.15205(13) 0.67943(10) 0.71608(7) 0.0452(4) Uani 1 1 d . . . . .
N2 N 0.06693(12) 0.53699(10) 0.76970(7) 0.0395(3) Uani 1 1 d . . . . .
N3 N 0.23867(12) 0.62985(9) 0.88565(7) 0.0387(3) Uani 1 1 d . . . . .
N4 N 0.30366(13) 0.75668(10) 0.81546(7) 0.0438(4) Uani 1 1 d . . . . .

loop_
_atom_site_aniso_label
_atom_site_aniso_U_11
_atom_site_aniso_U_22
_atom_site_aniso_U_33
_atom_site_aniso_U_23
_atom_site_aniso_U_13
_atom_site_aniso_U_12
Mn1 0.0276(3) 0.0301(4) 0.0266(3) 0.0074(3) -0.00093(19) -0.0030(2)
Cl1 0.0408(3) 0.0455(3) 0.0453(3) 0.0073(2) 0.0087(2) 0.0098(2)
Mn1' 0.0448(16) 0.0425(18) 0.0379(14) 0.0116(13) 0.0003(10) -0.0048(11)
Cl1' 0.0641(16) 0.0591(14) 0.0682(16) 0.0047(11) 0.0146(12) 0.0197(12)
C1 0.0455(10) 0.0371(8) 0.0367(9) 0.0112(7) 0.0023(8) 0.0019(8)
C2 0.0484(11) 0.0398(9) 0.0370(9) 0.0130(7) 0.0050(8) 0.0064(8)
C3 0.0448(10) 0.0431(9) 0.0304(8) 0.0100(7) 0.0026(7) 0.0088(8)
C4 0.0409(10) 0.0413(9) 0.0284(8) 0.0058(7) -0.0014(7) 0.0053(7)
C5 0.0373(9) 0.0410(9) 0.0305(8) 0.0052(7) 0.0003(7) 0.0046(7)
C6 0.0355(9) 0.0376(8) 0.0291(8) 0.0018(7) -0.0010(7) 0.0005(7)
C7 0.0393(10) 0.0398(9) 0.0311(8) 0.0010(7) 0.0005(7) -0.0040(7)
C8 0.0417(10) 0.0335(8) 0.0342(8) 0.0049(7) 0.0023(7) -0.0047(7)
C9 0.0384(9) 0.0317(8) 0.0333(8) 0.0055(6) 0.0014(7) -0.0016(7)
C10 0.0385(9) 0.0316(8) 0.0343(8) 0.0078(7) 0.0015(7) 0.0000(7)
C11 0.0386(9) 0.0317(8) 0.0322(8) 0.0084(6) 0.0011(7) 0.0000(7)
C12 0.0435(10) 0.0363(8) 0.0324(8) 0.0104(7) 0.0007(7) 0.0003(7)
C13 0.0411(10) 0.0369(8) 0.0304(8) 0.0084(7) -0.0038(7) -0.0008(7)
C14 0.0373(9) 0.0315(7) 0.0304(8) 0.0042(6) -0.0007(7) 0.0004(7)
C15 0.0361(9) 0.0309(7) 0.0332(8) 0.0054(6) 0.0004(7) 0.0009(7)
C16 0.0370(9) 0.0311(8) 0.0337(8) 0.0041(6) -0.0014(7) -0.0027(7)
C17 0.0412(10) 0.0314(8) 0.0381(9) 0.0066(7) 0.0016(7) -0.0027(7)
C18 0.0483(11) 0.0342(8) 0.0389(9) 0.0111(7) 0.0045(8) -0.0007(8)
C19 0.0473(11) 0.0338(8) 0.0367(9) 0.0108(7) 0.0030(8) 0.0026(8)
C20 0.0362(9) 0.0426(9) 0.0299(8) 0.0072(7) 0.0015(7) 0.0015(7)
C21 0.0399(10) 0.0473(10) 0.0351(8) 0.0060(7) 0.0038(7) 0.0052(8)
C22 0.0378(10) 0.0538(11) 0.0390(9) 0.0064(8) 0.0013(8) 0.0088(8)
C23 0.0387(10) 0.0501(10) 0.0318(8) 0.0068(7) 0.0017(7) 0.0033(8)
C24 0.0400(10) 0.0434(9) 0.0311(8) 0.0044(7) 0.0010(7) 0.0011(8)
C25 0.0382(9) 0.0420(9) 0.0291(8) 0.0072(7) 0.0018(7) 0.0016(7)
C26 0.0361(10) 0.0515(11) 0.0484(10) -0.0009(9) 0.0016(8) 0.0073(8)
C27 0.0408(11) 0.0674(13) 0.0484(11) -0.0026(10) 0.0038(9) 0.0122(10)
C28 0.0439(12) 0.0805(17) 0.0590(13) -0.0150(12) 0.0049(10) 0.0135(11)
C29 0.0443(13) 0.0686(15) 0.0847(18) -0.0214(14) 0.0026(12) 0.0134(11)
C30 0.0499(13) 0.0548(13) 0.0883(18) 0.0000(12) 0.0071(12) 0.0122(10)
C31 0.0438(11) 0.0539(12) 0.0642(13) 0.0007(10) 0.0048(10) 0.0101(9)
C32 0.0381(10) 0.0555(11) 0.0373(9) 0.0044(8) -0.0020(8) 0.0061(8)
C33 0.0431(11) 0.0629(12) 0.0389(9) 0.0059(9) -0.0009(8) 0.0110(9)
C34 0.0495(13) 0.0768(15) 0.0391(10) -0.0026(10) -0.0065(9) 0.0146(11)
C35 0.0425(12) 0.0811(16) 0.0531(12) -0.0043(12) -0.0117(10) 0.0070(11)
C36 0.0392(12) 0.0914(18) 0.0603(14) -0.0036(13) -0.0003(10) 0.0037(12)
C37 0.0406(12) 0.0819(16) 0.0446(11) -0.0024(11) 0.0029(9) 0.0046(11)
C38 0.0454(10) 0.0446(9) 0.0282(8) 0.0053(7) 0.0016(7) 0.0064(8)
C39 0.0567(13) 0.0453(10) 0.0473(10) 0.0088(8) 0.0058(9) 0.0077(9)
C40 0.0763(17) 0.0490(12) 0.0736(15) 0.0145(11) 0.0114(13) 0.0208(12)
C41 0.0709(17) 0.0716(15) 0.0758(16) 0.0177(13) 0.0138(13) 0.0352(14)
C42 0.0509(12) 0.0664(13) 0.0534(12) 0.0086(10) 0.0056(10) 0.0197(10)
C43 0.0456(11) 0.0483(10) 0.0366(9) 0.0050(8) 0.0013(8) 0.0084(8)
C44 0.0368(17) 0.0312(11) 0.0325(12) 0.0078(10) -0.0008(11) -0.0011(11)
C45 0.0403(16) 0.0347(14) 0.0465(17) 0.0076(13) 0.0015(12) 0.0012(11)
C46 0.0401(15) 0.0385(13) 0.0485(15) 0.0181(12) 0.0006(11) 0.0022(11)
C47 0.0369(13) 0.0387(12) 0.0430(13) 0.0147(11) 0.0001(10) -0.0032(10)
C48 0.0368(15) 0.0394(14) 0.0359(12) 0.0098(11) 0.0004(10) -0.0015(11)
C49 0.0360(17) 0.0351(13) 0.0332(12) 0.0082(10) 0.0009(12) -0.0019(11)
C50 0.049(2) 0.0347(13) 0.0604(18) 0.0166(15) 0.0082(13) 0.0082(14)
C51 0.052(2) 0.0436(14) 0.082(2) 0.0181(16) 0.0196(15) 0.0180(18)
C52 0.055(3) 0.057(2) 0.103(3) 0.0263(18) 0.020(2) 0.024(2)
C53 0.058(3) 0.057(2) 0.117(4) 0.028(3) 0.013(3) 0.0216(19)
C54 0.063(2) 0.058(3) 0.098(3) 0.029(3) 0.001(2) 0.0140(19)
C55 0.0503(18) 0.041(3) 0.093(2) 0.0226(18) -0.0027(18) 0.0075(16)
C56 0.0386(13) 0.0517(14) 0.0513(14) 0.0222(12) -0.0045(11) -0.0058(11)
C57 0.0511(14) 0.0566(15) 0.0755(17) 0.0328(13) 0.0091(13) 0.0083(12)
C58 0.0587(16) 0.064(2) 0.0732(19) 0.0359(16) 0.0083(14) 0.0029(16)
C59 0.066(2) 0.0610(17) 0.0715(19) 0.0349(15) -0.0136(16) -0.0094(15)
C60 0.070(2) 0.0699(18) 0.0463(14) 0.0136(13) 0.0054(13) -0.0219(16)
C61 0.0633(18) 0.0497(14) 0.0437(13) 0.0140(11) -0.0003(12) -0.0135(13)
C62 0.0403(18) 0.0424(14) 0.0342(16) 0.0110(11) 0.0071(14) 0.0054(12)
C63 0.038(2) 0.0435(14) 0.0422(19) 0.0095(12) 0.0088(18) 0.0053(14)
C64 0.042(2) 0.0613(16) 0.045(2) 0.0158(14) 0.0050(14) 0.0094(14)
C65 0.048(2) 0.0636(15) 0.047(2) 0.0191(14) 0.0070(14) 0.0207(14)
C66 0.059(2) 0.0523(14) 0.046(2) 0.0191(14) 0.0123(15) 0.0204(15)
C67 0.043(2) 0.0432(14) 0.041(2) 0.0114(13) 0.0094(17) 0.0055(14)
C44' 0.036(4) 0.043(4) 0.039(4) 0.011(4) -0.006(4) -0.018(4)
C45' 0.038(4) 0.022(3) 0.034(3) 0.009(3) -0.003(3) 0.001(3)
C46' 0.046(4) 0.035(3) 0.050(4) 0.009(3) 0.000(3) -0.004(3)
C47' 0.043(3) 0.042(3) 0.050(3) 0.018(3) 0.003(3) 0.000(3)
C48' 0.038(4) 0.037(4) 0.042(3) 0.009(3) 0.006(3) -0.003(3)
C49' 0.039(4) 0.037(3) 0.033(3) 0.007(3) -0.002(3) 0.000(3)
C50' 0.042(4) 0.034(3) 0.070(4) 0.019(4) 0.003(3) 0.007(3)
C51' 0.044(5) 0.044(4) 0.088(4) 0.023(4) 0.005(4) 0.014(4)
C52' 0.054(5) 0.056(4) 0.098(5) 0.024(4) 0.016(4) 0.012(5)
C53' 0.044(4) 0.057(4) 0.087(5) 0.025(4) 0.024(4) 0.016(4)
C54' 0.045(4) 0.049(4) 0.085(5) 0.024(4) 0.015(4) 0.015(4)
C55' 0.044(4) 0.042(5) 0.079(4) 0.021(4) 0.014(4) 0.008(4)
C56' 0.047(3) 0.055(4) 0.059(4) 0.027(3) 0.005(3) 0.001(3)
C57' 0.0511(14) 0.0566(15) 0.0755(17) 0.0328(13) 0.0091(13) 0.0083(12)
C58' 0.0587(16) 0.064(2) 0.0732(19) 0.0359(16) 0.0083(14) 0.0029(16)
C59' 0.065(4) 0.053(4) 0.074(4) 0.027(4) 0.013(4) 0.004(4)
C60' 0.056(4) 0.053(4) 0.069(4) 0.015(4) 0.017(4) 0.013(3)
C61' 0.048(4) 0.049(4) 0.064(4) 0.014(4) 0.019(4) 0.012(3)
C62' 0.042(4) 0.040(4) 0.033(4) 0.012(3) 0.007(4) 0.000(3)
C63' 0.043(5) 0.054(4) 0.043(4) 0.011(4) 0.006(4) 0.007(4)
C64' 0.042(5) 0.062(4) 0.041(5) 0.016(4) 0.007(4) 0.008(4)
C65' 0.050(5) 0.071(4) 0.043(5) 0.019(4) 0.009(4) 0.019(4)
C66' 0.050(5) 0.054(4) 0.033(4) 0.014(4) 0.010(4) 0.019(4)
C67' 0.050(5) 0.051(4) 0.031(4) 0.013(3) 0.006(4) 0.014(4)
C68 0.0349(9) 0.0303(7) 0.0339(8) 0.0071(6) -0.0010(7) -0.0032(7)
C69 0.0381(9) 0.0325(8) 0.0363(8) 0.0080(7) -0.0004(7) -0.0006(7)
C70 0.0424(10) 0.0362(8) 0.0359(8) 0.0048(7) -0.0005(7) -0.0001(7)
C71 0.0412(10) 0.0357(8) 0.0410(9) 0.0068(7) -0.0047(8) -0.0008(7)
C72 0.0381(10) 0.0387(9) 0.0446(10) 0.0080(8) -0.0017(8) 0.0023(7)
C73 0.0391(10) 0.0325(8) 0.0390(9) 0.0078(7) -0.0007(7) -0.0015(7)
C74 0.0373(9) 0.0324(8) 0.0404(9) 0.0015(7) -0.0015(7) -0.0038(7)
C75 0.0412(10) 0.0362(8) 0.0454(10) 0.0068(7) 0.0001(8) -0.0003(7)
C76 0.0426(11) 0.0455(10) 0.0645(13) 0.0087(9) -0.0005(10) 0.0068(9)
C77 0.0449(12) 0.0432(10) 0.0761(15) 0.0040(10) 0.0112(11) 0.0035(9)
C78 0.0533(13) 0.0440(10) 0.0615(13) 0.0065(9) 0.0177(10) 0.0014(9)
C79 0.0479(11) 0.0393(9) 0.0465(10) 0.0065(8) 0.0057(8) 0.0019(8)
C80 0.0425(11) 0.0455(10) 0.0433(10) 0.0038(8) -0.0052(8) 0.0026(8)
C81 0.0495(13) 0.0609(13) 0.0579(13) -0.0120(11) -0.0120(10) 0.0115(10)
C82 0.0577(15) 0.0810(17) 0.0621(15) -0.0239(13) -0.0174(12) 0.0158(13)
C83 0.0739(19) 0.092(2) 0.0616(15) -0.0030(14) -0.0304(14) 0.0159(16)
C84 0.091(2) 0.0733(17) 0.084(2) 0.0059(15) -0.0397(17) 0.0280(16)
C85 0.0702(16) 0.0494(11) 0.0641(14) 0.0004(10) -0.0241(12) 0.0132(11)
C86 0.0384(10) 0.0379(9) 0.0429(9) 0.0087(7) 0.0004(7) 0.0055(7)
C87 0.0415(11) 0.0431(9) 0.0524(11) 0.0073(8) 0.0047(8) 0.0047(8)
C88 0.0471(12) 0.0545(11) 0.0606(12) 0.0090(10) 0.0120(10) 0.0116(9)
C89 0.0534(13) 0.0577(12) 0.0563(12) 0.0030(10) 0.0091(10) 0.0213(10)
C90 0.0478(12) 0.0432(10) 0.0588(12) -0.0017(9) 0.0019(9) 0.0112(9)
C91 0.0406(10) 0.0411(9) 0.0502(10) 0.0058(8) 0.0021(8) 0.0072(8)
N1 0.0411(8) 0.0372(7) 0.0338(7) 0.0074(6) -0.0018(6) -0.0032(6)
N2 0.0379(8) 0.0336(7) 0.0288(6) 0.0059(5) -0.0005(6) 0.0002(6)
N3 0.0344(8) 0.0308(6) 0.0326(7) 0.0062(5) 0.0009(6) -0.0020(6)
N4 0.0426(9) 0.0347(7) 0.0328(7) 0.0100(6) -0.0022(6) -0.0011(6)

loop_
_atom_type_symbol
_atom_type_description
_atom_type_scat_dispersion_real
_atom_type_scat_dispersion_imag
_atom_type_scat_source
C C 0.0181 0.0091 'International Tables Vol C Tables 4.2.6.8 and 6.1.1.4'
H H 0.0000 0.0000 'International Tables Vol C Tables 4.2.6.8 and 6.1.1.4'
N N 0.0311 0.0180 'International Tables Vol C Tables 4.2.6.8 and 6.1.1.4'
Cl Cl 0.3639 0.7018 'International Tables Vol C Tables 4.2.6.8 and 6.1.1.4'
Mn Mn -0.5299 2.8052 'International Tables Vol C Tables 4.2.6.8 and 6.1.1.4'

loop_
_geom_angle_atom_site_label_1
_geom_angle_atom_site_label_2
_geom_angle_atom_site_label_3
_geom_angle
N2 Mn1 N1 89.75(8)
N2 Mn1 N4 158.44(9)
N1 Mn1 N4 79.22(7)
N2 Mn1 N3 94.83(8)
N1 Mn1 N3 155.45(9)
N4 Mn1 N3 88.14(7)
N2 Mn1 Cl1 98.36(6)
N1 Mn1 Cl1 98.67(8)
N4 Mn1 Cl1 101.56(8)
N3 Mn1 Cl1 104.47(7)
N4 Mn1' N1 83.7(2)
N4 Mn1' N3 92.7(2)
N1 Mn1' N3 172.6(3)
N4 Mn1' N2 168.6(3)
N1 Mn1' N2 89.1(2)
N3 Mn1' N2 93.5(2)
N4 Mn1' Cl1' 92.30(18)
N1 Mn1' Cl1' 90.09(19)
N3 Mn1' Cl1' 96.5(2)
N2 Mn1' Cl1' 96.6(2)
N1 C1 C2 108.21(16)
N1 C1 C19 112.03(16)
C2 C1 C19 139.76(18)
C3 C2 C1 107.13(16)
C3 C2 H2 126.4
C1 C2 H2 126.4
C2 C3 C4 108.13(15)
C2 C3 H3 125.9
C4 C3 H3 125.9
N1 C4 C5 120.15(16)
N1 C4 C3 106.81(16)
C5 C4 C3 133.01(16)
C4 C5 C6 123.85(15)
C4 C5 C20 120.13(16)
C6 C5 C20 115.97(16)
N2 C6 C5 124.86(16)
N2 C6 C7 107.96(15)
C5 C6 C7 127.17(15)
C8 C7 C6 108.35(14)
C8 C7 H7 125.8
C6 C7 H7 125.8
C7 C8 C9 107.43(16)
C7 C8 H8 126.3
C9 C8 H8 126.3
N2 C9 C10 123.98(15)
N2 C9 C8 108.45(15)
C10 C9 C8 127.57(17)
C9 C10 C11 124.79(16)
C9 C10 C44' 120.0(6)
C11 C10 C44' 113.9(6)
C9 C10 C44 118.3(2)
C11 C10 C44 116.9(2)
N3 C11 C10 124.28(15)
N3 C11 C12 108.55(14)
C10 C11 C12 127.12(16)
C13 C12 C11 107.44(16)
C13 C12 H12 126.3
C11 C12 H12 126.3
C12 C13 C14 108.18(14)
C12 C13 H13 125.9
C14 C13 H13 125.9
N3 C14 C15 125.22(15)
N3 C14 C13 107.82(15)
C15 C14 C13 126.91(15)
C16 C15 C14 123.17(15)
C16 C15 C68 120.27(15)
C14 C15 C68 116.51(15)
N4 C16 C15 119.96(16)
N4 C16 C17 107.15(15)
C15 C16 C17 132.76(15)
C18 C17 C16 108.21(15)
C18 C17 H17 125.9
C16 C17 H17 125.9
C17 C18 C19 107.07(16)
C17 C18 H18 126.5
C19 C18 H18 126.5
N4 C19 C18 108.19(15)
N4 C19 C1 111.58(16)
C18 C19 C1 140.23(17)
C21 C20 C25 120.16(16)
C21 C20 C5 118.70(17)
C25 C20 C5 121.00(18)
C20 C21 C22 119.45(19)
C20 C21 C26 122.27(16)
C22 C21 C26 118.2(2)
C23 C22 C21 121.0(2)
C23 C22 H22 119.5
C21 C22 H22 119.5
C24 C23 C22 118.86(17)
C24 C23 C32 120.36(18)
C22 C23 C32 120.7(2)
C23 C24 C25 121.88(18)
C23 C24 H24 119.1
C25 C24 H24 119.1
C24 C25 C20 118.59(19)
C24 C25 C38 118.54(17)
C20 C25 C38 122.83(15)
C31 C26 C27 119.2(2)
C31 C26 C21 120.2(2)
C27 C26 C21 120.6(2)
C28 C27 C26 120.0(3)
C28 C27 H27 120.0
C26 C27 H27 120.0
C29 C28 C27 120.6(3)
C29 C28 H28 119.7
C27 C28 H28 119.7
C28 C29 C30 119.8(2)
C28 C29 H29 120.1
C30 C29 H29 120.1
C31 C30 C29 119.8(3)
C31 C30 H30 120.1
C29 C30 H30 120.1
C26 C31 C30 120.5(3)
C26 C31 H31 119.7
C30 C31 H31 119.7
C37 C32 C33 119.55(18)
C37 C32 C23 119.87(19)
C33 C32 C23 120.6(2)
C32 C33 C34 120.1(2)
C32 C33 H33 120.0
C34 C33 H33 120.0
C35 C34 C33 120.2(2)
C35 C34 H34 119.9
C33 C34 H34 119.9
C34 C35 C36 120.1(2)
C34 C35 H35 119.9
C36 C35 H35 119.9
C35 C36 C37 120.2(3)
C35 C36 H36 119.9
C37 C36 H36 119.9
C32 C37 C36 119.8(2)
C32 C37 H37 120.1
C36 C37 H37 120.1
C43 C38 C39 118.0(2)
C43 C38 C25 121.98(18)
C39 C38 C25 120.01(19)
C40 C39 C38 120.9(2)
C40 C39 H39 119.6
C38 C39 H39 119.6
C39 C40 C41 120.4(2)
C39 C40 H40 119.8
C41 C40 H40 119.8
C40 C41 C42 119.7(3)
C40 C41 H41 120.1
C42 C41 H41 120.1
C43 C42 C41 120.0(2)
C43 C42 H42 120.0
C41 C42 H42 120.0
C42 C43 C38 121.0(2)
C42 C43 H43 119.5
C38 C43 H43 119.5
C45 C44 C49 119.4(3)
C45 C44 C10 117.8(3)
C49 C44 C10 122.4(3)
C44 C45 C46 120.2(3)
C44 C45 C50 122.0(4)
C46 C45 C50 117.5(4)
C47 C46 C45 121.6(3)
C47 C46 H46 119.2
C45 C46 H46 119.2
C46 C47 C48 118.7(2)
C46 C47 C56 119.8(3)
C48 C47 C56 121.4(3)
C47 C48 C49 121.4(3)
C47 C48 H48 119.3
C49 C48 H48 119.3
C48 C49 C44 118.7(3)
C48 C49 C62 116.7(3)
C44 C49 C62 124.6(3)
C51 C50 C55 114.9(5)
C51 C50 C45 121.9(4)
C55 C50 C45 122.9(4)
C52 C51 C50 122.9(5)
C52 C51 H51 118.6
C50 C51 H51 118.6
C53 C52 C51 119.2(5)
C53 C52 H52 120.4
C51 C52 H52 120.4
C54 C53 C52 118.7(5)
C54 C53 H53 120.6
C52 C53 H53 120.6
C53 C54 C55 122.0(5)
C53 C54 H54 119.0
C55 C54 H54 119.0
C54 C55 C50 122.1(6)
C54 C55 H55 118.9
C50 C55 H55 118.9
C61 C56 C57 120.4(3)
C61 C56 C47 120.7(3)
C57 C56 C47 118.9(3)
C58 C57 C56 120.3(4)
C58 C57 H57 119.8
C56 C57 H57 119.8
C57 C58 C59 118.3(4)
C57 C58 H58 120.8
C59 C58 H58 120.8
C58 C59 C60 123.0(3)
C58 C59 H59 118.5
C60 C59 H59 118.5
C59 C60 C61 118.4(4)
C59 C60 H60 120.8
C61 C60 H60 120.8
C56 C61 C60 119.4(4)
C56 C61 H61 120.3
C60 C61 H61 120.3
C67 C62 C63 117.9(3)
C67 C62 C49 123.6(3)
C63 C62 C49 118.5(3)
C64 C63 C62 121.1(4)
C64 C63 H63 119.4
C62 C63 H63 119.4
C65 C64 C63 119.8(3)
C65 C64 H64 120.1
C63 C64 H64 120.1
C64 C65 C66 120.0(4)
C64 C65 H65 120.0
C66 C65 H65 120.0
C65 C66 C67 120.5(3)
C65 C66 H66 119.7
C67 C66 H66 119.7
C66 C67 C62 120.6(3)
C66 C67 H67 119.7
C62 C67 H67 119.7
C45' C44' C49' 116.5(9)
C45' C44' C10 127.1(11)
C49' C44' C10 116.4(11)
C46' C45' C44' 125.8(11)
C46' C45' C50' 111.3(13)
C44' C45' C50' 122.9(13)
C47' C46' C45' 118.4(11)
C47' C46' H46' 120.8
C45' C46' H46' 120.8
C46' C47' C48' 120.6(9)
C46' C47' C56' 118.3(10)
C48' C47' C56' 121.0(10)
C47' C48' C49' 119.7(11)
C47' C48' H48' 120.2
C49' C48' H48' 120.2
C48' C49' C44' 119.1(11)
C48' C49' C62' 119.0(12)
C44' C49' C62' 121.7(12)
C51' C50' C55' 131.0(15)
C51' C50' C45' 124.5(14)
C55' C50' C45' 104.3(14)
C52' C51' C50' 110.1(15)
C52' C51' H51' 125.0
C50' C51' H51' 125.0
C53' C52' C51' 119.6(17)
C53' C52' H52' 120.2
C51' C52' H52' 120.2
C54' C53' C52' 127.6(16)
C54' C53' H53' 116.2
C52' C53' H53' 116.2
C53' C54' C55' 118.2(16)
C53' C54' H54' 120.9
C55' C54' H54' 120.9
C54' C55' C50' 112.2(16)
C54' C55' H55' 123.9
C50' C55' H55' 123.9
C57' C56' C61' 114.3(10)
C57' C56' C47' 125.1(11)
C61' C56' C47' 119.6(10)
C56' C57' C58' 130.6(13)
C56' C57' H57' 114.7
C58' C57' H57' 114.7
C57' C58' C59' 115.8(13)
C57' C58' H58' 122.1
C59' C58' H58' 122.1
C58' C59' C60' 119.4(12)
C58' C59' H59' 120.3
C60' C59' H59' 120.3
C61' C60' C59' 119.6(10)
C61' C60' H60' 120.2
C59' C60' H60' 120.2
C60' C61' C56' 119.1(10)
C60' C61' H61' 120.4
C56' C61' H61' 120.4
C67' C62' C63' 117.8(13)
C67' C62' C49' 123.2(12)
C63' C62' C49' 118.8(13)
C64' C63' C62' 121.2(16)
C64' C63' H63' 119.4
C62' C63' H63' 119.4
C63' C64' C65' 119.0(15)
C63' C64' H64' 120.5
C65' C64' H64' 120.5
C66' C65' C64' 120.4(13)
C66' C65' H65' 119.8
C64' C65' H65' 119.8
C67' C66' C65' 119.4(14)
C67' C66' H66' 120.3
C65' C66' H66' 120.3
C66' C67' C62' 122.0(14)
C66' C67' H67' 119.0
C62' C67' H67' 119.0
C73 C68 C69 119.77(15)
C73 C68 C15 119.79(17)
C69 C68 C15 120.29(18)
C70 C69 C68 118.96(19)
C70 C69 C74 116.51(18)
C68 C69 C74 124.53(15)
C71 C70 C69 121.93(19)
C71 C70 H70 119.0
C69 C70 H70 119.0
C70 C71 C72 118.52(17)
C70 C71 C80 119.69(19)
C72 C71 C80 121.8(2)
C71 C72 C73 121.8(2)
C71 C72 H72 119.1
C73 C72 H72 119.1
C68 C73 C72 118.91(19)
C68 C73 C86 123.80(15)
C72 C73 C86 117.29(19)
C79 C74 C75 118.1(2)
C79 C74 C69 119.56(18)
C75 C74 C69 122.07(19)
C76 C75 C74 120.4(2)
C76 C75 H75 119.8
C74 C75 H75 119.8
C77 C76 C75 120.6(2)
C77 C76 H76 119.7
C75 C76 H76 119.7
C78 C77 C76 119.5(2)
C78 C77 H77 120.2
C76 C77 H77 120.2
C77 C78 C79 120.2(2)
C77 C78 H78 119.9
C79 C78 H78 119.9
C78 C79 C74 121.2(2)
C78 C79 H79 119.4
C74 C79 H79 119.4
C85 C80 C81 118.4(2)
C85 C80 C71 120.24(19)
C81 C80 C71 121.2(2)
C80 C81 C82 121.0(3)
C80 C81 H81 119.5
C82 C81 H81 119.5
C83 C82 C81 119.8(2)
C83 C82 H82 120.1
C81 C82 H82 120.1
C82 C83 C84 120.1(2)
C82 C83 H83 120.0
C84 C83 H83 120.0
C83 C84 C85 119.9(3)
C83 C84 H84 120.0
C85 C84 H84 120.0
C80 C85 C84 120.8(2)
C80 C85 H85 119.6
C84 C85 H85 119.6
C87 C86 C91 117.7(2)
C87 C86 C73 118.82(17)
C91 C86 C73 123.38(19)
C88 C87 C86 121.42(19)
C88 C87 H87 119.3
C86 C87 H87 119.3
C87 C88 C89 119.9(2)
C87 C88 H88 120.0
C89 C88 H88 120.0
C90 C89 C88 119.6(2)
C90 C89 H89 120.2
C88 C89 H89 120.2
C89 C90 C91 120.53(19)
C89 C90 H90 119.7
C91 C90 H90 119.7
C90 C91 C86 120.8(2)
C90 C91 H91 119.6
C86 C91 H91 119.6
C1 N1 C4 109.71(15)
C1 N1 Mn1' 115.12(19)
C4 N1 Mn1' 134.9(2)
C1 N1 Mn1 117.56(13)
C4 N1 Mn1 131.36(13)
C9 N2 C6 107.79(14)
C9 N2 Mn1 123.73(12)
C6 N2 Mn1 125.86(13)
C9 N2 Mn1' 125.65(18)
C6 N2 Mn1' 126.56(19)
C11 N3 C14 107.97(14)
C11 N3 Mn1' 126.81(19)
C14 N3 Mn1' 124.54(18)
C11 N3 Mn1 123.93(11)
C14 N3 Mn1 127.41(13)
C19 N4 C16 109.39(15)
C19 N4 Mn1' 117.1(2)
C16 N4 Mn1' 133.5(2)
C19 N4 Mn1 116.76(12)
C16 N4 Mn1 131.69(13)

loop_
_geom_bond_atom_site_label_1
_geom_bond_atom_site_label_2
_geom_bond_distance
Mn1 N2 1.9044(19)
Mn1 N1 1.9085(19)
Mn1 N4 1.9247(18)
Mn1 N3 1.9270(19)
Mn1 Cl1 2.2754(11)
Mn1' N4 1.804(5)
Mn1' N1 1.858(5)
Mn1' N3 1.898(5)
Mn1' N2 1.976(5)
Mn1' Cl1' 2.229(4)
C1 N1 1.356(2)
C1 C2 1.422(2)
C1 C19 1.434(2)
C2 C3 1.376(3)
C2 H2 0.9500
C3 C4 1.423(3)
C3 H3 0.9500
C4 N1 1.381(2)
C4 C5 1.390(3)
C5 C6 1.415(3)
C5 C20 1.503(2)
C6 N2 1.386(2)
C6 C7 1.429(2)
C7 C8 1.352(3)
C7 H7 0.9500
C8 C9 1.436(2)
C8 H8 0.9500
C9 N2 1.378(2)
C9 C10 1.404(2)
C10 C11 1.417(2)
C10 C44' 1.495(8)
C10 C44 1.499(3)
C11 N3 1.375(2)
C11 C12 1.429(2)
C12 C13 1.363(2)
C12 H12 0.9500
C13 C14 1.426(2)
C13 H13 0.9500
C14 N3 1.389(2)
C14 C15 1.416(2)
C15 C16 1.393(2)
C15 C68 1.503(2)
C16 N4 1.381(2)
C16 C17 1.421(3)
C17 C18 1.376(3)
C17 H17 0.9500
C18 C19 1.426(2)
C18 H18 0.9500
C19 N4 1.361(2)
C20 C21 1.395(3)
C20 C25 1.412(3)
C21 C22 1.404(2)
C21 C26 1.499(3)
C22 C23 1.395(3)
C22 H22 0.9500
C23 C24 1.380(3)
C23 C32 1.493(2)
C24 C25 1.404(2)
C24 H24 0.9500
C25 C38 1.481(3)
C26 C31 1.382(3)
C26 C27 1.394(3)
C27 C28 1.388(3)
C27 H27 0.9500
C28 C29 1.370(4)
C28 H28 0.9500
C29 C30 1.392(4)
C29 H29 0.9500
C30 C31 1.389(3)
C30 H30 0.9500
C31 H31 0.9500
C32 C37 1.385(3)
C32 C33 1.388(3)
C33 C34 1.397(3)
C33 H33 0.9500
C34 C35 1.373(4)
C34 H34 0.9500
C35 C36 1.378(4)
C35 H35 0.9500
C36 C37 1.400(3)
C36 H36 0.9500
C37 H37 0.9500
C38 C43 1.393(3)
C38 C39 1.398(3)
C39 C40 1.380(4)
C39 H39 0.9500
C40 C41 1.380(4)
C40 H40 0.9500
C41 C42 1.385(4)
C41 H41 0.9500
C42 C43 1.385(3)
C42 H42 0.9500
C43 H43 0.9500
C44 C45 1.392(5)
C44 C49 1.418(5)
C45 C46 1.394(4)
C45 C50 1.493(5)
C46 C47 1.375(4)
C46 H46 0.9500
C47 C48 1.395(4)
C47 C56 1.502(4)
C48 C49 1.404(4)
C48 H48 0.9500
C49 C62 1.489(5)
C50 C51 1.403(5)
C50 C55 1.413(5)
C51 C52 1.401(6)
C51 H51 0.9500
C52 C53 1.401(6)
C52 H52 0.9500
C53 C54 1.359(7)
C53 H53 0.9500
C54 C55 1.375(7)
C54 H54 0.9500
C55 H55 0.9500
C56 C61 1.385(5)
C56 C57 1.424(5)
C57 C58 1.379(5)
C57 H57 0.9500
C58 C59 1.387(6)
C58 H58 0.9500
C59 C60 1.394(6)
C59 H59 0.9500
C60 C61 1.412(4)
C60 H60 0.9500
C61 H61 0.9500
C62 C67 1.392(5)
C62 C63 1.403(4)
C63 C64 1.386(5)
C63 H63 0.9500
C64 C65 1.377(5)
C64 H64 0.9500
C65 C66 1.378(5)
C65 H65 0.9500
C66 C67 1.386(5)
C66 H66 0.9500
C67 H67 0.9500
C44' C45' 1.362(13)
C44' C49' 1.415(14)
C45' C46' 1.360(12)
C45' C50' 1.480(14)
C46' C47' 1.346(13)
C46' H46' 0.9500
C47' C48' 1.409(13)
C47' C56' 1.492(11)
C48' C49' 1.412(14)
C48' H48' 0.9500
C49' C62' 1.479(13)
C50' C51' 1.397(15)
C50' C55' 1.433(15)
C51' C52' 1.394(15)
C51' H51' 0.9500
C52' C53' 1.392(15)
C52' H52' 0.9500
C53' C54' 1.328(15)
C53' H53' 0.9500
C54' C55' 1.381(15)
C54' H54' 0.9500
C55' H55' 0.9500
C56' C57' 1.328(13)
C56' C61' 1.433(13)
C57' C58' 1.350(13)
C57' H57' 0.9500
C58' C59' 1.379(14)
C58' H58' 0.9500
C59' C60' 1.424(14)
C59' H59' 0.9500
C60' C61' 1.424(12)
C60' H60' 0.9500
C61' H61' 0.9500
C62' C67' 1.391(14)
C62' C63' 1.404(14)
C63' C64' 1.385(15)
C63' H63' 0.9500
C64' C65' 1.397(15)
C64' H64' 0.9500
C65' C66' 1.394(14)
C65' H65' 0.9500
C66' C67' 1.370(14)
C66' H66' 0.9500
C67' H67' 0.9500
C68 C73 1.402(3)
C68 C69 1.409(3)
C69 C70 1.407(2)
C69 C74 1.483(3)
C70 C71 1.376(3)
C70 H70 0.9500
C71 C72 1.388(3)
C71 C80 1.497(2)
C72 C73 1.408(2)
C72 H72 0.9500
C73 C86 1.489(3)
C74 C79 1.395(3)
C74 C75 1.397(3)
C75 C76 1.386(3)
C75 H75 0.9500
C76 C77 1.381(4)
C76 H76 0.9500
C77 C78 1.380(4)
C77 H77 0.9500
C78 C79 1.380(3)
C78 H78 0.9500
C79 H79 0.9500
C80 C85 1.369(3)
C80 C81 1.385(3)
C81 C82 1.395(3)
C81 H81 0.9500
C82 C83 1.358(4)
C82 H82 0.9500
C83 C84 1.378(5)
C83 H83 0.9500
C84 C85 1.396(3)
C84 H84 0.9500
C85 H85 0.9500
C86 C87 1.394(3)
C86 C91 1.401(3)
C87 C88 1.385(3)
C87 H87 0.9500
C88 C89 1.385(3)
C88 H88 0.9500
C89 C90 1.382(4)
C89 H89 0.9500
C90 C91 1.383(3)
C90 H90 0.9500
C91 H91 0.9500

loop_
_geom_torsion_atom_site_label_1
_geom_torsion_atom_site_label_2
_geom_torsion_atom_site_label_3
_geom_torsion_atom_site_label_4
_geom_torsion
N1 C1 C2 C3 -0.7(3)
C19 C1 C2 C3 178.8(3)
C1 C2 C3 C4 0.0(3)
C2 C3 C4 N1 0.6(3)
C2 C3 C4 C5 -177.4(2)
N1 C4 C5 C6 1.6(3)
C3 C4 C5 C6 179.4(2)
N1 C4 C5 C20 179.04(19)
C3 C4 C5 C20 -3.1(4)
C4 C5 C6 N2 2.2(3)
C20 C5 C6 N2 -175.41(19)
C4 C5 C6 C7 -177.7(2)
C20 C5 C6 C7 4.7(3)
N2 C6 C7 C8 -0.9(3)
C5 C6 C7 C8 179.0(2)
C6 C7 C8 C9 1.4(3)
C7 C8 C9 N2 -1.4(3)
C7 C8 C9 C10 177.5(2)
N2 C9 C10 C11 -1.0(4)
C8 C9 C10 C11 -179.7(2)
N2 C9 C10 C44' -166.8(7)
C8 C9 C10 C44' 14.4(8)
N2 C9 C10 C44 179.1(2)
C8 C9 C10 C44 0.4(4)
C9 C10 C11 N3 -6.8(3)
C44' C10 C11 N3 159.8(7)
C44 C10 C11 N3 173.1(2)
C9 C10 C11 C12 175.8(2)
C44' C10 C11 C12 -17.6(8)
C44 C10 C11 C12 -4.3(4)
N3 C11 C12 C13 -1.9(3)
C10 C11 C12 C13 175.8(2)
C11 C12 C13 C14 1.0(3)
C12 C13 C14 N3 0.2(3)
C12 C13 C14 C15 -177.6(2)
N3 C14 C15 C16 5.3(3)
C13 C14 C15 C16 -177.3(2)
N3 C14 C15 C68 -172.15(19)
C13 C14 C15 C68 5.3(3)
C14 C15 C16 N4 1.8(3)
C68 C15 C16 N4 179.16(18)
C14 C15 C16 C17 177.0(2)
C68 C15 C16 C17 -5.6(4)
N4 C16 C17 C18 -0.1(3)
C15 C16 C17 C18 -175.8(2)
C16 C17 C18 C19 0.1(3)
C17 C18 C19 N4 0.0(3)
C17 C18 C19 C1 -179.1(3)
N1 C1 C19 N4 -2.4(3)
C2 C1 C19 N4 178.1(3)
N1 C1 C19 C18 176.7(3)
C2 C1 C19 C18 -2.8(6)
C4 C5 C20 C21 -71.1(3)
C6 C5 C20 C21 106.6(2)
C4 C5 C20 C25 113.2(2)
C6 C5 C20 C25 -69.2(3)
C25 C20 C21 C22 1.6(3)
C5 C20 C21 C22 -174.19(18)
C25 C20 C21 C26 179.01(19)
C5 C20 C21 C26 3.2(3)
C20 C21 C22 C23 0.3(3)
C26 C21 C22 C23 -177.2(2)
C21 C22 C23 C24 -2.2(3)
C21 C22 C23 C32 175.53(19)
C22 C23 C24 C25 2.2(3)
C32 C23 C24 C25 -175.57(19)
C23 C24 C25 C20 -0.3(3)
C23 C24 C25 C38 177.51(18)
C21 C20 C25 C24 -1.7(3)
C5 C20 C25 C24 174.06(17)
C21 C20 C25 C38 -179.33(18)
C5 C20 C25 C38 -3.6(3)
C20 C21 C26 C31 118.4(2)
C22 C21 C26 C31 -64.2(3)
C20 C21 C26 C27 -61.5(3)
C22 C21 C26 C27 115.9(2)
C31 C26 C27 C28 -0.7(3)
C21 C26 C27 C28 179.3(2)
C26 C27 C28 C29 0.0(4)
C27 C28 C29 C30 0.5(4)
C28 C29 C30 C31 -0.3(4)
C27 C26 C31 C30 0.8(3)
C21 C26 C31 C30 -179.1(2)
C29 C30 C31 C26 -0.3(4)
C24 C23 C32 C37 134.3(2)
C22 C23 C32 C37 -43.4(3)
C24 C23 C32 C33 -44.7(3)
C22 C23 C32 C33 137.6(2)
C37 C32 C33 C34 -0.7(4)
C23 C32 C33 C34 178.4(2)
C32 C33 C34 C35 -0.3(4)
C33 C34 C35 C36 0.9(4)
C34 C35 C36 C37 -0.5(5)
C33 C32 C37 C36 1.0(4)
C23 C32 C37 C36 -178.1(3)
C35 C36 C37 C32 -0.4(5)
C24 C25 C38 C43 133.35(19)
C20 C25 C38 C43 -49.0(3)
C24 C25 C38 C39 -45.8(3)
C20 C25 C38 C39 131.9(2)
C43 C38 C39 C40 1.0(3)
C25 C38 C39 C40 -179.8(2)
C38 C39 C40 C41 0.3(4)
C39 C40 C41 C42 -1.4(4)
C40 C41 C42 C43 1.1(4)
C41 C42 C43 C38 0.2(3)
C39 C38 C43 C42 -1.3(3)
C25 C38 C43 C42 179.57(18)
C9 C10 C44 C45 121.4(2)
C11 C10 C44 C45 -58.5(3)
C9 C10 C44 C49 -66.1(3)
C11 C10 C44 C49 114.0(3)
C49 C44 C45 C46 -0.74(12)
C10 C44 C45 C46 172.0(3)
C49 C44 C45 C50 173.2(3)
C10 C44 C45 C50 -14.0(4)
C44 C45 C46 C47 -1.01(12)
C50 C45 C46 C47 -175.2(3)
C45 C46 C47 C48 2.6(2)
C45 C46 C47 C56 -173.6(2)
C46 C47 C48 C49 -2.4(3)
C56 C47 C48 C49 173.6(3)
C47 C48 C49 C44 0.7(3)
C47 C48 C49 C62 179.4(3)
C45 C44 C49 C48 0.9(2)
C10 C44 C49 C48 -171.6(3)
C45 C44 C49 C62 -177.7(3)
C10 C44 C49 C62 9.9(4)
C44 C45 C50 C51 -43.1(7)
C46 C45 C50 C51 131.0(5)
C44 C45 C50 C55 141.9(6)
C46 C45 C50 C55 -44.0(7)
C55 C50 C51 C52 -1.8(9)
C45 C50 C51 C52 -177.1(6)
C50 C51 C52 C53 0.3(9)
C51 C52 C53 C54 0.7(9)
C52 C53 C54 C55 -0.1(9)
C53 C54 C55 C50 -1.6(10)
C51 C50 C55 C54 2.4(10)
C45 C50 C55 C54 177.7(6)
C46 C47 C56 C61 141.4(2)
C48 C47 C56 C61 -34.6(3)
C46 C47 C56 C57 -38.8(3)
C48 C47 C56 C57 145.2(3)
C61 C56 C57 C58 -1.0(4)
C47 C56 C57 C58 179.1(3)
C56 C57 C58 C59 -1.8(5)
C57 C58 C59 C60 3.3(5)
C58 C59 C60 C61 -1.9(5)
C57 C56 C61 C60 2.4(4)
C47 C56 C61 C60 -177.8(2)
C59 C60 C61 C56 -1.0(4)
C48 C49 C62 C67 130.0(4)
C44 C49 C62 C67 -51.4(6)
C48 C49 C62 C63 -48.5(6)
C44 C49 C62 C63 130.1(5)
C67 C62 C63 C64 0.7(8)
C49 C62 C63 C64 179.3(5)
C62 C63 C64 C65 -0.9(9)
C63 C64 C65 C66 0.5(7)
C64 C65 C66 C67 0.1(6)
C65 C66 C67 C62 -0.3(7)
C63 C62 C67 C66 -0.1(7)
C49 C62 C67 C66 -178.6(5)
C9 C10 C44' C45' 107.8(8)
C11 C10 C44' C45' -59.5(10)
C9 C10 C44' C49' -75.5(8)
C11 C10 C44' C49' 117.2(6)
C49' C44' C45' C46' -0.24(15)
C10 C44' C45' C46' 176.5(12)
C49' C44' C45' C50' 177.5(13)
C10 C44' C45' C50' -5.7(14)
C44' C45' C46' C47' -0.20(17)
C50' C45' C46' C47' -178.2(11)
C45' C46' C47' C48' 0.5(4)
C45' C46' C47' C56' -175.9(9)
C46' C47' C48' C49' -0.3(5)
C56' C47' C48' C49' 176.0(9)
C47' C48' C49' C44' -0.2(5)
C47' C48' C49' C62' 175.0(13)
C45' C44' C49' C48' 0.4(3)
C10 C44' C49' C48' -176.7(11)
C45' C44' C49' C62' -174.6(13)
C10 C44' C49' C62' 8.3(12)
C46' C45' C50' C51' 124(2)
C44' C45' C50' C51' -54(3)
C46' C45' C50' C55' -62(2)
C44' C45' C50' C55' 120.2(18)
C55' C50' C51' C52' 11(4)
C45' C50' C51' C52' -176(2)
C50' C51' C52' C53' -1(4)
C51' C52' C53' C54' -3(4)
C52' C53' C54' C55' -2(4)
C53' C54' C55' C50' 9(4)
C51' C50' C55' C54' -16(4)
C45' C50' C55' C54' 170(2)
C46' C47' C56' C57' 125.7(11)
C48' C47' C56' C57' -50.7(14)
C46' C47' C56' C61' -41.8(12)
C48' C47' C56' C61' 141.8(9)
C61' C56' C57' C58' -5(2)
C47' C56' C57' C58' -173.2(13)
C56' C57' C58' C59' -4(2)
C57' C58' C59' C60' 11(2)
C58' C59' C60' C61' -9.2(19)
C59' C60' C61' C56' -0.2(16)
C57' C56' C61' C60' 6.9(15)
C47' C56' C61' C60' 175.7(9)
C48' C49' C62' C67' 137.4(17)
C44' C49' C62' C67' -48(2)
C48' C49' C62' C63' -47(2)
C44' C49' C62' C63' 128.2(19)
C67' C62' C63' C64' -6(4)
C49' C62' C63' C64' 178(2)
C62' C63' C64' C65' 6(4)
C63' C64' C65' C66' -3(3)
C64' C65' C66' C67' 1(3)
C65' C66' C67' C62' -1(3)
C63' C62' C67' C66' 4(3)
C49' C62' C67' C66' 179.6(19)
C16 C15 C68 C73 -74.2(2)
C14 C15 C68 C73 103.3(2)
C16 C15 C68 C69 110.3(2)
C14 C15 C68 C69 -72.2(2)
C73 C68 C69 C70 -2.3(3)
C15 C68 C69 C70 173.29(16)
C73 C68 C69 C74 177.55(17)
C15 C68 C69 C74 -6.9(3)
C68 C69 C70 C71 -0.9(3)
C74 C69 C70 C71 179.26(17)
C69 C70 C71 C72 3.2(3)
C69 C70 C71 C80 -174.87(17)
C70 C71 C72 C73 -2.4(3)
C80 C71 C72 C73 175.67(18)
C69 C68 C73 C72 3.0(3)
C15 C68 C73 C72 -172.52(16)
C69 C68 C73 C86 -177.44(16)
C15 C68 C73 C86 7.0(3)
C71 C72 C73 C68 -0.7(3)
C71 C72 C73 C86 179.71(17)
C70 C69 C74 C79 -44.6(2)
C68 C69 C74 C79 135.63(18)
C70 C69 C74 C75 129.40(18)
C68 C69 C74 C75 -50.4(2)
C79 C74 C75 C76 0.5(3)
C69 C74 C75 C76 -173.56(17)
C74 C75 C76 C77 0.2(3)
C75 C76 C77 C78 -0.6(3)
C76 C77 C78 C79 0.2(3)
C77 C78 C79 C74 0.6(3)
C75 C74 C79 C78 -0.9(3)
C69 C74 C79 C78 173.31(17)
C70 C71 C80 C85 138.5(3)
C72 C71 C80 C85 -39.5(3)
C70 C71 C80 C81 -38.4(3)
C72 C71 C80 C81 143.6(2)
C85 C80 C81 C82 0.3(4)
C71 C80 C81 C82 177.2(3)
C80 C81 C82 C83 -0.1(5)
C81 C82 C83 C84 -0.5(6)
C82 C83 C84 C85 0.9(6)
C81 C80 C85 C84 0.1(5)
C71 C80 C85 C84 -176.9(3)
C83 C84 C85 C80 -0.7(6)
C68 C73 C86 C87 131.7(2)
C72 C73 C86 C87 -48.7(3)
C68 C73 C86 C91 -51.1(3)
C72 C73 C86 C91 128.4(2)
C91 C86 C87 C88 -0.3(3)
C73 C86 C87 C88 176.98(19)
C86 C87 C88 C89 0.4(3)
C87 C88 C89 C90 -0.2(4)
C88 C89 C90 C91 0.0(4)
C89 C90 C91 C86 0.1(3)
C87 C86 C91 C90 0.1(3)
C73 C86 C91 C90 -177.11(19)
C2 C1 N1 C4 1.1(3)
C19 C1 N1 C4 -178.52(19)
C2 C1 N1 Mn1' -174.0(2)
C19 C1 N1 Mn1' 6.3(3)
C2 C1 N1 Mn1 169.29(15)
C19 C1 N1 Mn1 -10.4(3)
C5 C4 N1 C1 177.3(2)
C3 C4 N1 C1 -1.1(3)
C5 C4 N1 Mn1' -8.9(4)
C3 C4 N1 Mn1' 172.7(2)
C5 C4 N1 Mn1 11.3(3)
C3 C4 N1 Mn1 -167.06(16)
N4 Mn1' N1 C1 -6.3(2)
N2 Mn1' N1 C1 -177.47(18)
Cl1' Mn1' N1 C1 86.0(2)
N4 Mn1' N1 C4 -179.9(2)
N2 Mn1' N1 C4 9.0(3)
Cl1' Mn1' N1 C4 -87.6(3)
C10 C9 N2 C6 -178.1(2)
C8 C9 N2 C6 0.8(2)
C10 C9 N2 Mn1 19.3(3)
C8 C9 N2 Mn1 -161.73(14)
C10 C9 N2 Mn1' 1.7(3)
C8 C9 N2 Mn1' -179.4(2)
C5 C6 N2 C9 -179.9(2)
C7 C6 N2 C9 0.0(2)
C5 C6 N2 Mn1 -17.8(3)
C7 C6 N2 Mn1 162.11(15)
C5 C6 N2 Mn1' 0.3(3)
C7 C6 N2 Mn1' -179.7(2)
C10 C11 N3 C14 -175.8(2)
C12 C11 N3 C14 2.0(2)
C10 C11 N3 Mn1' 13.4(3)
C12 C11 N3 Mn1' -168.8(2)
C10 C11 N3 Mn1 -4.7(3)
C12 C11 N3 Mn1 173.14(14)
C15 C14 N3 C11 176.5(2)
C13 C14 N3 C11 -1.4(2)
C15 C14 N3 Mn1' -12.5(3)
C13 C14 N3 Mn1' 169.7(2)
C15 C14 N3 Mn1 5.7(3)
C13 C14 N3 Mn1 -172.12(14)
N4 Mn1' N3 C11 179.55(18)
N2 Mn1' N3 C11 -10.1(3)
Cl1' Mn1' N3 C11 86.9(2)
N4 Mn1' N3 C14 10.2(3)
N2 Mn1' N3 C14 -179.47(17)
Cl1' Mn1' N3 C14 -82.5(3)
C18 C19 N4 C16 -0.1(3)
C1 C19 N4 C16 179.29(19)
C18 C19 N4 Mn1' 177.9(2)
C1 C19 N4 Mn1' -2.7(3)
C18 C19 N4 Mn1 -165.35(15)
C1 C19 N4 Mn1 14.0(3)
C15 C16 N4 C19 176.5(2)
C17 C16 N4 C19 0.1(2)
C15 C16 N4 Mn1' -1.0(4)
C17 C16 N4 Mn1' -177.4(2)
C15 C16 N4 Mn1 -21.2(3)
C17 C16 N4 Mn1 162.43(17)
N1 Mn1' N4 C19 5.0(2)
N3 Mn1' N4 C19 178.57(18)
N2 Mn1' N4 C19 56.2(15)
Cl1' Mn1' N4 C19 -84.9(2)
N1 Mn1' N4 C16 -177.6(2)
N3 Mn1' N4 C16 -4.1(3)
N2 Mn1' N4 C16 -126.5(14)
Cl1' Mn1' N4 C16 92.5(3)
